data_4068765
loop_
_publ_author_name
'Okazaki, Masaaki'
'Hayashi, Akito'
'Fu, Ching-Feng'
'Liu, Shiuh-Tzung'
'Ozawa, Fumiyuki'

_publ_section_title
;
 Synthesis, Structures, and Reactions of Dirhodium Complexes Bearing a
 1,2-Diphenyl-3,4-diphosphinidenecyclobutene Ligand (DPCB)
;
_journal_issue 3
_journal_name_full Organometallics
_journal_page_first 902
_journal_paper_doi 10.1021/om8010799
_journal_volume 28
_journal_year 2009
_chemical_absolute_configuration unk
_chemical_formula_moiety 'C108 H148 O2 P4 Rh2'
_chemical_formula_sum 'C108 H148 O2 P4 Rh2'
_chemical_formula_weight 1807.96
_chemical_melting_point 393
_chemical_name_common 'complex 5'
_chemical_properties_physical air-sensitive
_space_group_IT_number 2
_symmetry_cell_setting triclinic
_symmetry_Int_Tables_number 2
_symmetry_space_group_name_Hall '-P 1'
_symmetry_space_group_name_H-M 'P -1'
_atom_sites_solution_hydrogens geom
_atom_sites_solution_primary direct
_atom_sites_solution_secondary difmap
_audit_creation_method SHELXL-97
_cell_angle_alpha 71.59(2)
_cell_angle_beta 67.53(2)
_cell_angle_gamma 68.04(2)
_cell_formula_units_Z 2
_cell_length_a 15.134(4)
_cell_length_b 19.251(6)
_cell_length_c 20.244(6)
_cell_measurement_reflns_used 15153
_cell_measurement_temperature 173(2)
_cell_measurement_theta_max 27.4835
_cell_measurement_theta_min 3.0267
_cell_volume 4951(3)
_computing_structure_refinement 'SHELXL-97 (Sheldrick, 1997)'
_computing_structure_solution 'SHELXS-97 (Sheldrick, 1990)'
_diffrn_ambient_temperature 173(2)
_diffrn_measured_fraction_theta_full 0.957
_diffrn_measured_fraction_theta_max 0.957
_diffrn_measurement_device_type 'Saturn70 CCD (4x4 bin mode)'
_diffrn_measurement_method \w
_diffrn_radiation_monochromator graphite
_diffrn_radiation_probe x-ray
_diffrn_radiation_type MoK\a
_diffrn_radiation_wavelength 0.71070
_diffrn_reflns_av_R_equivalents 0.0616
_diffrn_reflns_av_sigmaI/netI 0.1063
_diffrn_reflns_limit_h_max 18
_diffrn_reflns_limit_h_min -19
_diffrn_reflns_limit_k_max 24
_diffrn_reflns_limit_k_min -24
_diffrn_reflns_limit_l_max 23
_diffrn_reflns_limit_l_min -26
_diffrn_reflns_number 40250
_diffrn_reflns_theta_full 27.48
_diffrn_reflns_theta_max 27.48
_diffrn_reflns_theta_min 3.05
_diffrn_source 'fine-focus sealed tube'
_exptl_absorpt_coefficient_mu 0.445
_exptl_absorpt_correction_T_max 0.9824
_exptl_absorpt_correction_T_min 0.8420
_exptl_absorpt_correction_type numerical
_exptl_absorpt_process_details '(Higashi, 1999)'
_exptl_crystal_colour 'dark red'
_exptl_crystal_density_diffrn 1.213
_exptl_crystal_density_method 'not measured'
_exptl_crystal_description plate
_exptl_crystal_F_000 1924
_exptl_crystal_size_max 0.40
_exptl_crystal_size_mid 0.12
_exptl_crystal_size_min 0.04
_refine_diff_density_max 0.904
_refine_diff_density_min -1.000
_refine_diff_density_rms 0.112
_refine_ls_extinction_method none
_refine_ls_goodness_of_fit_ref 1.205
_refine_ls_hydrogen_treatment mixed
_refine_ls_matrix_type full
_refine_ls_number_parameters 1062
_refine_ls_number_reflns 21705
_refine_ls_number_restraints 0
_refine_ls_restrained_S_all 1.205
_refine_ls_R_factor_all 0.1573
_refine_ls_R_factor_gt 0.1221
_refine_ls_shift/su_max 2.452
_refine_ls_shift/su_mean 0.003
_refine_ls_structure_factor_coef Fsqd
_refine_ls_weighting_details 'calc w=1/[\s^2^(Fo^2^)+(0.0267P)^2^+29.3520P] where P=(Fo^2^+2Fc^2^)/3'
_refine_ls_weighting_scheme calc
_refine_ls_wR_factor_gt 0.1961
_refine_ls_wR_factor_ref 0.2142
_reflns_number_gt 16577
_reflns_number_total 21705
_reflns_threshold_expression >2sigma(I)
_cod_data_source_file om8010799_si_001.cif
_cod_data_source_block complex3
_cod_database_code 4068765

loop_
_symmetry_equiv_pos_as_xyz
'x, y, z'
'-x, -y, -z'

loop_
_atom_site_label
_atom_site_type_symbol
_atom_site_fract_x
_atom_site_fract_y
_atom_site_fract_z
_atom_site_U_iso_or_equiv
_atom_site_adp_type
_atom_site_occupancy
_atom_site_symmetry_multiplicity
_atom_site_calc_flag
_atom_site_refinement_flags
Rh1 Rh 0.06790(4) 0.17188(3) 0.21747(3) 0.02764(15) Uani 1 1 d .
P1 P -0.01733(15) 0.19123(11) 0.32695(9) 0.0285(4) Uani 1 1 d .
P2 P -0.02864(15) 0.09860(11) 0.24185(10) 0.0288(4) Uani 1 1 d .
P3 P 0.31275(15) 0.27721(12) 0.14584(10) 0.0315(4) Uani 1 1 d .
P4 P 0.30561(16) 0.26759(11) 0.00744(9) 0.0326(4) Uani 1 1 d .
O1 O 0.1444(3) 0.1673(3) 0.1078(2) 0.0307(11) Uani 1 1 d .
C1 C -0.0990(5) 0.1398(4) 0.3701(3) 0.0282(15) Uani 1 1 d .
C2 C -0.1760(5) 0.1129(4) 0.4317(4) 0.0292(15) Uani 1 1 d .
C3 C -0.1816(5) 0.0673(4) 0.3921(4) 0.0300(16) Uani 1 1 d .
C4 C -0.1029(5) 0.0908(4) 0.3276(4) 0.0244(14) Uani 1 1 d .
C5 C -0.2242(5) 0.1320(4) 0.5041(4) 0.0327(16) Uani 1 1 d .
C6 C -0.2453(6) 0.2056(5) 0.5127(4) 0.0406(19) Uani 1 1 d .
H1 H -0.2315 0.2443 0.4707 0.049 Uiso 1 1 calc R
C7 C -0.2860(7) 0.2239(5) 0.5807(5) 0.056(3) Uani 1 1 d .
H2 H -0.3019 0.2751 0.5853 0.068 Uiso 1 1 calc R
C8 C -0.3036(8) 0.1679(6) 0.6417(5) 0.062(3) Uani 1 1 d .
H3 H -0.3315 0.1802 0.6887 0.074 Uiso 1 1 calc R
C9 C -0.2813(8) 0.0950(6) 0.6347(4) 0.058(3) Uani 1 1 d .
H4 H -0.2932 0.0563 0.6771 0.070 Uiso 1 1 calc R
C10 C -0.2417(7) 0.0768(5) 0.5671(4) 0.046(2) Uani 1 1 d .
H5 H -0.2259 0.0253 0.5634 0.055 Uiso 1 1 calc R
C11 C -0.2420(6) 0.0191(4) 0.4028(4) 0.0352(17) Uani 1 1 d .
C12 C -0.2257(6) -0.0162(4) 0.3471(4) 0.0383(18) Uani 1 1 d .
H6 H -0.1753 -0.0084 0.3021 0.046 Uiso 1 1 calc R
C13 C -0.2832(7) -0.0631(5) 0.3573(4) 0.046(2) Uani 1 1 d .
H7 H -0.2708 -0.0878 0.3194 0.055 Uiso 1 1 calc R
C14 C -0.3565(6) -0.0737(5) 0.4207(5) 0.046(2) Uani 1 1 d .
H8 H -0.3966 -0.1043 0.4264 0.055 Uiso 1 1 calc R
C15 C -0.3733(6) -0.0405(5) 0.4767(5) 0.044(2) Uani 1 1 d .
H9 H -0.4227 -0.0504 0.5218 0.052 Uiso 1 1 calc R
C16 C -0.3193(6) 0.0070(5) 0.4683(4) 0.0399(19) Uani 1 1 d .
H10 H -0.3339 0.0318 0.5066 0.048 Uiso 1 1 calc R
C17 C -0.0481(5) 0.2680(4) 0.3748(3) 0.0228(14) Uani 1 1 d .
C18 C -0.0091(5) 0.2558(4) 0.4311(3) 0.0267(15) Uani 1 1 d .
C19 C -0.0486(6) 0.3131(4) 0.4723(4) 0.0331(17) Uani 1 1 d .
H11 H -0.0251 0.3041 0.5125 0.040 Uiso 1 1 calc R
C20 C -0.1174(7) 0.3799(4) 0.4584(4) 0.0405(19) Uani 1 1 d .
C21 C -0.1519(6) 0.3927(4) 0.3996(4) 0.0368(18) Uani 1 1 d .
H12 H -0.1995 0.4400 0.3885 0.044 Uiso 1 1 calc R
C22 C -0.1194(5) 0.3389(4) 0.3565(4) 0.0294(16) Uani 1 1 d .
C23 C 0.0721(6) 0.1848(4) 0.4529(4) 0.0330(17) Uani 1 1 d .
C24 C 0.0295(6) 0.1160(4) 0.4931(4) 0.0419(19) Uani 1 1 d .
H13 H -0.0321 0.1314 0.5322 0.063 Uiso 1 1 calc R
H14 H 0.0785 0.0741 0.5141 0.063 Uiso 1 1 calc R
H15 H 0.0150 0.0991 0.4585 0.063 Uiso 1 1 calc R
C25 C 0.1623(6) 0.1625(5) 0.3873(4) 0.046(2) Uani 1 1 d .
H16 H 0.1425 0.1451 0.3560 0.070 Uiso 1 1 calc R
H17 H 0.2154 0.1213 0.4046 0.070 Uiso 1 1 calc R
H18 H 0.1868 0.2070 0.3595 0.070 Uiso 1 1 calc R
C26 C 0.1148(7) 0.1958(5) 0.5056(5) 0.054(2) Uani 1 1 d .
H19 H 0.1413 0.2399 0.4833 0.081 Uiso 1 1 calc R
H20 H 0.1685 0.1498 0.5157 0.081 Uiso 1 1 calc R
H21 H 0.0617 0.2046 0.5513 0.081 Uiso 1 1 calc R
C27 C -0.1580(8) 0.4419(5) 0.5041(5) 0.055(2) Uani 1 1 d .
C28 C -0.1162(10) 0.5088(6) 0.4589(7) 0.086(4) Uani 1 1 d .
H22 H -0.1368 0.5296 0.4144 0.130 Uiso 1 1 calc R
H23 H -0.0431 0.4912 0.4456 0.130 Uiso 1 1 calc R
H24 H -0.1418 0.5487 0.4875 0.130 Uiso 1 1 calc R
C29 C -0.1312(10) 0.4110(6) 0.5740(6) 0.091(4) Uani 1 1 d .
H25 H -0.1655 0.4494 0.6048 0.137 Uiso 1 1 calc R
H26 H -0.0589 0.3989 0.5633 0.137 Uiso 1 1 calc R
H27 H -0.1519 0.3645 0.5997 0.137 Uiso 1 1 calc R
C30 C -0.2720(8) 0.4713(6) 0.5231(6) 0.078(4) Uani 1 1 d .
H28 H -0.3000 0.4280 0.5454 0.117 Uiso 1 1 calc R
H29 H -0.2909 0.4993 0.4785 0.117 Uiso 1 1 calc R
H30 H -0.2981 0.5056 0.5575 0.117 Uiso 1 1 calc R
C31 C -0.1646(6) 0.3629(4) 0.2921(4) 0.0347(17) Uani 1 1 d .
C32 C -0.2364(7) 0.4439(5) 0.2885(5) 0.051(2) Uani 1 1 d .
H31 H -0.2614 0.4578 0.2466 0.077 Uiso 1 1 calc R
H32 H -0.2012 0.4799 0.2831 0.077 Uiso 1 1 calc R
H33 H -0.2926 0.4459 0.3335 0.077 Uiso 1 1 calc R
C33 C -0.2274(7) 0.3111(5) 0.3012(5) 0.051(2) Uani 1 1 d .
H34 H -0.2680 0.3352 0.2676 0.076 Uiso 1 1 calc R
H35 H -0.2712 0.3039 0.3515 0.076 Uiso 1 1 calc R
H36 H -0.1827 0.2613 0.2901 0.076 Uiso 1 1 calc R
C34 C -0.0834(6) 0.3638(5) 0.2184(4) 0.0418(19) Uani 1 1 d .
H37 H -0.0386 0.3119 0.2157 0.063 Uiso 1 1 calc R
H38 H -0.0451 0.3976 0.2130 0.063 Uiso 1 1 calc R
H39 H -0.1145 0.3825 0.1791 0.063 Uiso 1 1 calc R
C35 C -0.0450(5) 0.0466(4) 0.1871(4) 0.0303(16) Uani 1 1 d .
C36 C 0.0108(6) -0.0310(4) 0.1856(4) 0.0358(18) Uani 1 1 d .
C37 C -0.0190(7) -0.0705(5) 0.1539(4) 0.043(2) Uani 1 1 d .
H40 H 0.0165 -0.1228 0.1529 0.051 Uiso 1 1 calc R
C38 C -0.0971(6) -0.0374(5) 0.1240(4) 0.042(2) Uani 1 1 d .
C39 C -0.1442(6) 0.0391(5) 0.1217(4) 0.042(2) Uani 1 1 d .
H41 H -0.1959 0.0629 0.0992 0.051 Uiso 1 1 calc R
C40 C -0.1197(6) 0.0841(5) 0.1511(4) 0.0353(17) Uani 1 1 d .
C41 C 0.1008(7) -0.0742(5) 0.2153(5) 0.044(2) Uani 1 1 d .
C42 C 0.0666(7) -0.0916(5) 0.2989(5) 0.058(3) Uani 1 1 d .
H42 H 0.0394 -0.0436 0.3165 0.087 Uiso 1 1 calc R
H43 H 0.1236 -0.1244 0.3167 0.087 Uiso 1 1 calc R
H44 H 0.0149 -0.1178 0.3169 0.087 Uiso 1 1 calc R
C43 C 0.1795(6) -0.0296(5) 0.1857(5) 0.052(2) Uani 1 1 d .
H45 H 0.1529 0.0154 0.2078 0.077 Uiso 1 1 calc R
H46 H 0.1946 -0.0133 0.1325 0.077 Uiso 1 1 calc R
H47 H 0.2406 -0.0628 0.1980 0.077 Uiso 1 1 calc R
C44 C 0.1571(8) -0.1516(5) 0.1907(7) 0.076(3) Uani 1 1 d .
H48 H 0.2146 -0.1774 0.2094 0.113 Uiso 1 1 calc R
H49 H 0.1801 -0.1427 0.1372 0.113 Uiso 1 1 calc R
H50 H 0.1121 -0.1838 0.2097 0.113 Uiso 1 1 calc R
C45 C -0.1305(7) -0.0836(6) 0.0932(5) 0.054(2) Uani 1 1 d .
C46 C -0.0596(13) -0.1660(11) 0.0942(13) 0.195(11) Uani 1 1 d .
H51 H -0.0572 -0.1907 0.1441 0.293 Uiso 1 1 calc R
H52 H 0.0075 -0.1645 0.0623 0.293 Uiso 1 1 calc R
H53 H -0.0843 -0.1952 0.0768 0.293 Uiso 1 1 calc R
C47 C -0.1284(18) -0.0506(12) 0.0183(6) 0.205(13) Uani 1 1 d .
H54 H -0.1253 -0.0894 -0.0049 0.308 Uiso 1 1 calc R
H55 H -0.0695 -0.0320 -0.0077 0.308 Uiso 1 1 calc R
H56 H -0.1889 -0.0078 0.0165 0.308 Uiso 1 1 calc R
C48 C -0.2240(10) -0.0968(9) 0.1421(6) 0.111(6) Uani 1 1 d .
H57 H -0.2414 -0.1305 0.1247 0.166 Uiso 1 1 calc R
H58 H -0.2766 -0.0479 0.1438 0.166 Uiso 1 1 calc R
H59 H -0.2174 -0.1208 0.1912 0.166 Uiso 1 1 calc R
C49 C -0.1800(6) 0.1697(5) 0.1421(4) 0.0402(19) Uani 1 1 d .
C50 C -0.2321(7) 0.1943(5) 0.0832(5) 0.055(2) Uani 1 1 d .
H60 H -0.1820 0.1845 0.0365 0.083 Uiso 1 1 calc R
H61 H -0.2678 0.2490 0.0783 0.083 Uiso 1 1 calc R
H62 H -0.2796 0.1651 0.0970 0.083 Uiso 1 1 calc R
C51 C -0.2624(7) 0.1842(5) 0.2136(5) 0.052(2) Uani 1 1 d .
H63 H -0.3052 0.1512 0.2272 0.078 Uiso 1 1 calc R
H64 H -0.3026 0.2379 0.2071 0.078 Uiso 1 1 calc R
H65 H -0.2322 0.1730 0.2523 0.078 Uiso 1 1 calc R
C52 C -0.1135(7) 0.2227(5) 0.1172(5) 0.050(2) Uani 1 1 d .
H66 H -0.0904 0.2193 0.1575 0.076 Uiso 1 1 calc R
H67 H -0.1519 0.2755 0.1023 0.076 Uiso 1 1 calc R
H68 H -0.0557 0.2070 0.0758 0.076 Uiso 1 1 calc R
C53 C 0.3929(6) 0.3133(4) 0.0721(4) 0.0332(17) Uani 1 1 d .
C54 C 0.4752(6) 0.3486(4) 0.0295(4) 0.0336(17) Uani 1 1 d .
C55 C 0.4707(6) 0.3438(5) -0.0361(4) 0.042(2) Uani 1 1 d .
C56 C 0.3849(6) 0.3120(4) 0.0013(3) 0.0307(16) Uani 1 1 d .
C57 C 0.5346(6) 0.3756(4) 0.0525(4) 0.0339(17) Uani 1 1 d .
C58 C 0.5276(6) 0.3613(4) 0.1255(4) 0.0387(19) Uani 1 1 d .
H69 H 0.4860 0.3314 0.1606 0.046 Uiso 1 1 calc R
C59 C 0.5801(7) 0.3895(5) 0.1479(5) 0.050(2) Uani 1 1 d .
H70 H 0.5747 0.3785 0.1982 0.060 Uiso 1 1 calc R
C60 C 0.6403(7) 0.4336(5) 0.0987(5) 0.050(2) Uani 1 1 d .
H71 H 0.6762 0.4528 0.1149 0.060 Uiso 1 1 calc R
C61 C 0.6481(7) 0.4494(5) 0.0259(5) 0.051(2) Uani 1 1 d .
H72 H 0.6899 0.4794 -0.0087 0.062 Uiso 1 1 calc R
C62 C 0.5945(7) 0.4213(5) 0.0030(4) 0.048(2) Uani 1 1 d .
H73 H 0.5988 0.4335 -0.0472 0.057 Uiso 1 1 calc R
C63 C 0.5220(7) 0.3612(5) -0.1139(4) 0.047(2) Uani 1 1 d .
C64 C 0.4669(8) 0.3854(6) -0.1635(5) 0.063(3) Uani 1 1 d .
H74 H 0.3972 0.3911 -0.1463 0.075 Uiso 1 1 calc R
C65 C 0.5150(11) 0.4008(8) -0.2378(5) 0.091(4) Uani 1 1 d .
H75 H 0.4780 0.4183 -0.2716 0.109 Uiso 1 1 calc R
C66 C 0.6168(13) 0.3909(9) -0.2626(7) 0.115(6) Uani 1 1 d .
H76 H 0.6495 0.4018 -0.3135 0.138 Uiso 1 1 calc R
C67 C 0.6706(10) 0.3655(8) -0.2146(7) 0.094(4) Uani 1 1 d .
H77 H 0.7407 0.3583 -0.2326 0.113 Uiso 1 1 calc R
C68 C 0.6253(7) 0.3499(6) -0.1401(5) 0.060(3) Uani 1 1 d .
H78 H 0.6637 0.3318 -0.1071 0.072 Uiso 1 1 calc R
C69 C 0.3396(6) 0.2704(4) 0.2284(3) 0.0300(16) Uani 1 1 d .
C70 C 0.4095(5) 0.2033(4) 0.2536(4) 0.0278(15) Uani 1 1 d .
C71 C 0.4439(5) 0.2060(4) 0.3074(4) 0.0320(16) Uani 1 1 d .
H79 H 0.4923 0.1622 0.3236 0.038 Uiso 1 1 calc R
C72 C 0.4113(5) 0.2692(4) 0.3381(3) 0.0285(15) Uani 1 1 d .
C73 C 0.3371(6) 0.3310(4) 0.3164(4) 0.0310(16) Uani 1 1 d .
H80 H 0.3115 0.3737 0.3391 0.037 Uiso 1 1 calc R
C74 C 0.2980(6) 0.3341(4) 0.2634(4) 0.0305(16) Uani 1 1 d .
C75 C 0.4514(6) 0.1260(4) 0.2262(4) 0.0362(18) Uani 1 1 d .
C76 C 0.5130(7) 0.1342(5) 0.1459(4) 0.049(2) Uani 1 1 d .
H81 H 0.5537 0.0835 0.1352 0.073 Uiso 1 1 calc R
H82 H 0.5567 0.1657 0.1355 0.073 Uiso 1 1 calc R
H83 H 0.4681 0.1588 0.1154 0.073 Uiso 1 1 calc R
C77 C 0.3662(6) 0.0940(4) 0.2399(5) 0.042(2) Uani 1 1 d .
H84 H 0.3186 0.1315 0.2147 0.063 Uiso 1 1 calc R
H85 H 0.3322 0.0833 0.2924 0.063 Uiso 1 1 calc R
H86 H 0.3932 0.0466 0.2214 0.063 Uiso 1 1 calc R
C78 C 0.5217(7) 0.0641(5) 0.2680(5) 0.055(2) Uani 1 1 d .
H87 H 0.5442 0.0163 0.2509 0.082 Uiso 1 1 calc R
H88 H 0.4861 0.0559 0.3203 0.082 Uiso 1 1 calc R
H89 H 0.5797 0.0808 0.2592 0.082 Uiso 1 1 calc R
C79 C 0.4479(6) 0.2724(5) 0.3972(4) 0.0385(18) Uani 1 1 d .
C80 C 0.5308(7) 0.2019(6) 0.4144(5) 0.057(3) Uani 1 1 d .
H90 H 0.5508 0.2073 0.4528 0.086 Uiso 1 1 calc R
H91 H 0.5883 0.1962 0.3704 0.086 Uiso 1 1 calc R
H92 H 0.5069 0.1566 0.4311 0.086 Uiso 1 1 calc R
C81 C 0.3614(7) 0.2823(5) 0.4669(4) 0.052(2) Uani 1 1 d .
H93 H 0.3330 0.2395 0.4830 0.078 Uiso 1 1 calc R
H94 H 0.3100 0.3304 0.4576 0.078 Uiso 1 1 calc R
H95 H 0.3855 0.2835 0.5050 0.078 Uiso 1 1 calc R
C82 C 0.4884(8) 0.3420(6) 0.3721(5) 0.059(3) Uani 1 1 d .
H96 H 0.5124 0.3440 0.4098 0.089 Uiso 1 1 calc R
H97 H 0.4349 0.3889 0.3638 0.089 Uiso 1 1 calc R
H98 H 0.5436 0.3373 0.3266 0.089 Uiso 1 1 calc R
C83 C 0.2157(6) 0.4066(4) 0.2457(4) 0.0372(18) Uani 1 1 d .
C84 C 0.1696(9) 0.4554(6) 0.3046(5) 0.074(3) Uani 1 1 d .
H99 H 0.1172 0.5007 0.2911 0.111 Uiso 1 1 calc R
H100 H 0.2215 0.4714 0.3083 0.111 Uiso 1 1 calc R
H101 H 0.1406 0.4251 0.3516 0.111 Uiso 1 1 calc R
C85 C 0.2551(9) 0.4593(6) 0.1744(6) 0.077(3) Uani 1 1 d .
H102 H 0.2791 0.4332 0.1337 0.116 Uiso 1 1 calc R
H103 H 0.3102 0.4723 0.1771 0.116 Uiso 1 1 calc R
H104 H 0.2013 0.5061 0.1667 0.116 Uiso 1 1 calc R
C86 C 0.1279(7) 0.3890(6) 0.2425(6) 0.064(3) Uani 1 1 d .
H105 H 0.1512 0.3583 0.2054 0.096 Uiso 1 1 calc R
H106 H 0.0783 0.4369 0.2299 0.096 Uiso 1 1 calc R
H107 H 0.0976 0.3603 0.2902 0.096 Uiso 1 1 calc R
C87 C 0.3064(5) 0.2669(4) -0.0831(3) 0.0277(15) Uani 1 1 d .
C88 C 0.3839(6) 0.2120(4) -0.1222(3) 0.0300(16) Uani 1 1 d .
C89 C 0.3944(7) 0.2230(4) -0.1955(4) 0.045(2) Uani 1 1 d .
H108 H 0.4481 0.1883 -0.2231 0.054 Uiso 1 1 calc R
C90 C 0.3311(7) 0.2815(5) -0.2305(4) 0.049(2) Uani 1 1 d .
C91 C 0.2518(7) 0.3300(5) -0.1893(4) 0.047(2) Uani 1 1 d .
H109 H 0.2059 0.3690 -0.2125 0.057 Uiso 1 1 calc R
C92 C 0.2351(6) 0.3250(4) -0.1150(4) 0.0349(17) Uani 1 1 d .
C93 C 0.4535(6) 0.1394(4) -0.0886(4) 0.0321(16) Uani 1 1 d .
C94 C 0.5363(7) 0.1561(6) -0.0754(5) 0.060(3) Uani 1 1 d .
H110 H 0.5068 0.1849 -0.0361 0.090 Uiso 1 1 calc R
H111 H 0.5704 0.1863 -0.1201 0.090 Uiso 1 1 calc R
H112 H 0.5844 0.1078 -0.0614 0.090 Uiso 1 1 calc R
C95 C 0.3924(7) 0.0969(5) -0.0181(4) 0.053(2) Uani 1 1 d .
H113 H 0.4356 0.0464 -0.0024 0.079 Uiso 1 1 calc R
H114 H 0.3371 0.0907 -0.0275 0.079 Uiso 1 1 calc R
H115 H 0.3657 0.1265 0.0203 0.079 Uiso 1 1 calc R
C96 C 0.5073(7) 0.0820(4) -0.1400(4) 0.048(2) Uani 1 1 d .
H116 H 0.5531 0.1034 -0.1843 0.071 Uiso 1 1 calc R
H117 H 0.4579 0.0720 -0.1532 0.071 Uiso 1 1 calc R
H118 H 0.5451 0.0341 -0.1153 0.071 Uiso 1 1 calc R
C97 C 0.3468(9) 0.2886(6) -0.3118(4) 0.073(4) Uani 1 1 d .
C98 C 0.3944(13) 0.2156(6) -0.3343(5) 0.124(7) Uani 1 1 d .
H119 H 0.3493 0.1833 -0.3100 0.186 Uiso 1 1 calc R
H120 H 0.4563 0.1902 -0.3209 0.186 Uiso 1 1 calc R
H121 H 0.4097 0.2237 -0.3874 0.186 Uiso 1 1 calc R
C99 C 0.2529(19) 0.327(2) -0.3282(9) 0.40(3) Uani 1 1 d .
H122 H 0.2053 0.3552 -0.2896 0.596 Uiso 1 1 calc R
H123 H 0.2260 0.2897 -0.3310 0.596 Uiso 1 1 calc R
H124 H 0.2638 0.3635 -0.3751 0.596 Uiso 1 1 calc R
C100 C 0.400(3) 0.3402(11) -0.3536(7) 0.29(2) Uani 1 1 d .
H125 H 0.3930 0.3558 -0.4029 0.434 Uiso 1 1 calc R
H126 H 0.4702 0.3164 -0.3563 0.434 Uiso 1 1 calc R
H127 H 0.3733 0.3852 -0.3315 0.434 Uiso 1 1 calc R
C101 C 0.1401(7) 0.3811(4) -0.0751(4) 0.045(2) Uani 1 1 d .
C102 C 0.0688(8) 0.4268(6) -0.1228(5) 0.076(3) Uani 1 1 d .
H128 H 0.1023 0.4588 -0.1663 0.114 Uiso 1 1 calc R
H129 H 0.0080 0.4594 -0.0945 0.114 Uiso 1 1 calc R
H130 H 0.0514 0.3911 -0.1377 0.114 Uiso 1 1 calc R
C103 C 0.1651(8) 0.4405(5) -0.0547(6) 0.077(4) Uani 1 1 d .
H131 H 0.1885 0.4169 -0.0115 0.115 Uiso 1 1 calc R
H132 H 0.1052 0.4837 -0.0440 0.115 Uiso 1 1 calc R
H133 H 0.2176 0.4587 -0.0955 0.115 Uiso 1 1 calc R
C104 C 0.0772(7) 0.3389(5) -0.0071(4) 0.047(2) Uani 1 1 d .
H134 H 0.0622 0.3009 -0.0206 0.071 Uiso 1 1 calc R
H135 H 0.0147 0.3756 0.0141 0.071 Uiso 1 1 calc R
H136 H 0.1143 0.3133 0.0286 0.071 Uiso 1 1 calc R
Rh2 Rh 0.22139(5) 0.23010(3) 0.12131(3) 0.03026(15) Uani 1 1 d .
H137 H 0.149(4) 0.223(3) 0.222(3) 0.000(13) Uiso 1 1 d .
O2 O 0.0364(17) 0.6998(13) 0.2101(14) 0.279(10) Uiso 1 1 d .
C105 C 0.127(3) 0.675(2) 0.1010(19) 0.316(18) Uiso 1 1 d .
H138 H 0.0758 0.7144 0.0800 0.474 Uiso 1 1 calc R
H139 H 0.1723 0.6422 0.0662 0.474 Uiso 1 1 calc R
H140 H 0.1646 0.6997 0.1118 0.474 Uiso 1 1 calc R
C106 C 0.069(6) 0.620(5) 0.182(5) 0.74(6) Uiso 1 1 d .
H141 H 0.0130 0.6061 0.1802 0.884 Uiso 1 1 calc R
H142 H 0.1149 0.5755 0.2050 0.884 Uiso 1 1 calc R
C107 C -0.021(4) 0.685(3) 0.296(3) 0.41(3) Uiso 1 1 d .
H143 H -0.0706 0.6579 0.3063 0.491 Uiso 1 1 calc R
H144 H 0.0276 0.6515 0.3233 0.491 Uiso 1 1 calc R
C108 C -0.069(4) 0.753(3) 0.321(3) 0.44(3) Uiso 1 1 d .
H145 H -0.0199 0.7788 0.3128 0.653 Uiso 1 1 calc R
H146 H -0.1046 0.7424 0.3733 0.653 Uiso 1 1 calc R
H147 H -0.1172 0.7860 0.2944 0.653 Uiso 1 1 calc R

loop_
_atom_site_aniso_label
_atom_site_aniso_U_11
_atom_site_aniso_U_22
_atom_site_aniso_U_33
_atom_site_aniso_U_23
_atom_site_aniso_U_13
_atom_site_aniso_U_12
Rh1 0.0349(3) 0.0324(3) 0.0219(3) -0.0087(2) -0.0036(2) -0.0188(3)
P1 0.0376(11) 0.0296(10) 0.0231(9) -0.0101(8) -0.0047(8) -0.0153(9)
P2 0.0363(11) 0.0338(10) 0.0233(9) -0.0080(8) -0.0044(8) -0.0205(9)
P3 0.0386(11) 0.0422(11) 0.0203(8) -0.0125(8) -0.0007(8) -0.0219(9)
P4 0.0479(12) 0.0389(11) 0.0165(8) -0.0072(8) -0.0020(8) -0.0250(10)
O1 0.032(3) 0.048(3) 0.017(2) -0.002(2) 0.0025(19) -0.030(2)
C1 0.035(4) 0.031(4) 0.022(3) -0.005(3) -0.007(3) -0.015(3)
C2 0.030(4) 0.028(4) 0.025(3) -0.006(3) -0.005(3) -0.006(3)
C3 0.025(4) 0.037(4) 0.024(3) -0.004(3) -0.002(3) -0.013(3)
C4 0.021(3) 0.030(4) 0.029(3) -0.010(3) -0.007(3) -0.012(3)
C5 0.032(4) 0.036(4) 0.029(4) -0.008(3) -0.003(3) -0.014(3)
C6 0.043(5) 0.043(5) 0.032(4) -0.007(3) 0.003(3) -0.024(4)
C7 0.065(6) 0.056(6) 0.045(5) -0.029(5) 0.010(4) -0.025(5)
C8 0.076(7) 0.079(7) 0.033(5) -0.026(5) 0.000(5) -0.031(6)
C9 0.085(7) 0.066(6) 0.021(4) -0.004(4) 0.002(4) -0.042(6)
C10 0.060(6) 0.046(5) 0.028(4) -0.009(4) -0.001(4) -0.023(4)
C11 0.042(5) 0.033(4) 0.023(3) 0.002(3) -0.005(3) -0.014(4)
C12 0.048(5) 0.045(5) 0.033(4) 0.001(3) -0.012(4) -0.032(4)
C13 0.057(6) 0.051(5) 0.037(4) -0.010(4) -0.011(4) -0.025(5)
C14 0.046(5) 0.053(5) 0.050(5) -0.007(4) -0.015(4) -0.030(4)
C15 0.037(5) 0.049(5) 0.045(5) -0.002(4) -0.006(4) -0.026(4)
C16 0.045(5) 0.042(5) 0.033(4) -0.011(3) -0.002(3) -0.020(4)
C17 0.030(4) 0.022(3) 0.019(3) -0.005(3) -0.007(3) -0.010(3)
C18 0.031(4) 0.027(4) 0.021(3) -0.004(3) -0.006(3) -0.009(3)
C19 0.044(5) 0.034(4) 0.026(4) -0.009(3) -0.017(3) -0.009(4)
C20 0.057(5) 0.031(4) 0.035(4) -0.015(3) -0.007(4) -0.014(4)
C21 0.045(5) 0.029(4) 0.034(4) -0.009(3) -0.013(3) -0.005(4)
C22 0.034(4) 0.034(4) 0.021(3) -0.003(3) -0.003(3) -0.019(3)
C23 0.044(5) 0.038(4) 0.023(3) -0.007(3) -0.012(3) -0.015(4)
C24 0.040(5) 0.040(5) 0.036(4) -0.003(4) -0.008(4) -0.008(4)
C25 0.046(5) 0.056(5) 0.032(4) -0.007(4) -0.005(4) -0.016(4)
C26 0.063(6) 0.044(5) 0.059(6) -0.017(4) -0.030(5) -0.001(5)
C27 0.073(7) 0.048(5) 0.045(5) -0.027(4) -0.010(5) -0.013(5)
C28 0.105(10) 0.062(7) 0.103(9) -0.051(7) -0.012(8) -0.027(7)
C29 0.135(11) 0.073(8) 0.073(7) -0.059(7) -0.054(8) 0.024(7)
C30 0.094(9) 0.066(7) 0.060(6) -0.048(6) 0.004(6) -0.007(6)
C31 0.041(4) 0.024(4) 0.036(4) -0.005(3) -0.017(3) -0.002(3)
C32 0.051(6) 0.054(6) 0.042(5) -0.006(4) -0.015(4) -0.009(5)
C33 0.055(6) 0.056(6) 0.052(5) -0.002(4) -0.032(5) -0.018(5)
C34 0.055(5) 0.044(5) 0.029(4) -0.005(3) -0.014(4) -0.017(4)
C35 0.031(4) 0.040(4) 0.024(3) -0.013(3) 0.003(3) -0.022(3)
C36 0.046(5) 0.040(4) 0.028(4) -0.009(3) -0.004(3) -0.026(4)
C37 0.060(6) 0.038(5) 0.033(4) -0.017(4) 0.001(4) -0.024(4)
C38 0.051(5) 0.066(6) 0.026(4) -0.018(4) -0.004(4) -0.036(5)
C39 0.042(5) 0.070(6) 0.030(4) -0.013(4) -0.006(3) -0.033(5)
C40 0.038(4) 0.049(5) 0.024(4) -0.006(3) -0.005(3) -0.024(4)
C41 0.049(5) 0.033(4) 0.050(5) -0.016(4) -0.009(4) -0.012(4)
C42 0.065(6) 0.048(5) 0.043(5) 0.007(4) -0.017(5) -0.010(5)
C43 0.040(5) 0.047(5) 0.064(6) -0.026(5) -0.004(4) -0.009(4)
C44 0.067(7) 0.046(6) 0.115(10) -0.038(6) -0.023(7) -0.004(5)
C45 0.057(6) 0.076(7) 0.047(5) -0.032(5) -0.004(4) -0.036(5)
C46 0.128(15) 0.22(2) 0.34(3) -0.23(2) -0.076(17) -0.015(14)
C47 0.40(3) 0.32(3) 0.042(7) -0.002(11) -0.040(12) -0.32(3)
C48 0.136(12) 0.192(15) 0.064(7) -0.047(9) 0.010(7) -0.136(12)
C49 0.043(5) 0.049(5) 0.034(4) -0.003(4) -0.018(4) -0.017(4)
C50 0.044(5) 0.061(6) 0.068(6) -0.007(5) -0.032(5) -0.011(5)
C51 0.048(5) 0.058(6) 0.049(5) -0.015(4) -0.007(4) -0.017(5)
C52 0.052(6) 0.051(5) 0.051(5) 0.002(4) -0.016(4) -0.028(5)
C53 0.043(4) 0.039(4) 0.027(4) -0.010(3) -0.004(3) -0.025(4)
C54 0.041(4) 0.031(4) 0.032(4) -0.013(3) -0.008(3) -0.011(3)
C55 0.050(5) 0.059(5) 0.030(4) -0.014(4) -0.002(4) -0.036(4)
C56 0.041(4) 0.036(4) 0.012(3) -0.004(3) -0.006(3) -0.012(3)
C57 0.038(4) 0.032(4) 0.034(4) -0.008(3) -0.005(3) -0.017(3)
C58 0.047(5) 0.044(5) 0.029(4) -0.005(3) -0.003(3) -0.030(4)
C59 0.068(6) 0.059(6) 0.039(5) -0.002(4) -0.016(4) -0.043(5)
C60 0.051(5) 0.053(5) 0.065(6) -0.016(5) -0.023(5) -0.024(5)
C61 0.059(6) 0.059(6) 0.051(5) 0.001(4) -0.016(4) -0.043(5)
C62 0.066(6) 0.053(5) 0.032(4) 0.000(4) -0.013(4) -0.034(5)
C63 0.067(6) 0.063(6) 0.021(4) -0.009(4) -0.001(4) -0.041(5)
C64 0.085(8) 0.081(7) 0.030(4) -0.003(4) -0.006(5) -0.051(6)
C65 0.125(11) 0.132(11) 0.023(5) 0.005(6) -0.005(6) -0.080(10)
C66 0.157(15) 0.160(15) 0.036(6) -0.016(8) 0.014(8) -0.100(13)
C67 0.088(9) 0.131(12) 0.063(8) -0.035(8) 0.028(7) -0.070(9)
C68 0.042(5) 0.087(8) 0.054(6) -0.025(5) 0.005(4) -0.031(5)
C69 0.043(4) 0.045(4) 0.014(3) -0.009(3) -0.003(3) -0.028(4)
C70 0.033(4) 0.029(4) 0.023(3) -0.008(3) -0.005(3) -0.013(3)
C71 0.034(4) 0.034(4) 0.029(4) -0.007(3) -0.010(3) -0.009(3)
C72 0.034(4) 0.037(4) 0.021(3) -0.007(3) -0.009(3) -0.014(3)
C73 0.042(4) 0.037(4) 0.022(3) -0.014(3) -0.005(3) -0.019(4)
C74 0.040(4) 0.036(4) 0.023(3) -0.011(3) -0.006(3) -0.019(4)
C75 0.037(4) 0.036(4) 0.040(4) -0.018(4) -0.006(3) -0.012(4)
C76 0.051(5) 0.044(5) 0.043(5) -0.022(4) 0.008(4) -0.018(4)
C77 0.045(5) 0.033(4) 0.052(5) -0.019(4) -0.003(4) -0.019(4)
C78 0.065(6) 0.037(5) 0.080(7) -0.017(5) -0.046(6) -0.005(5)
C79 0.045(5) 0.051(5) 0.031(4) -0.013(4) -0.019(4) -0.014(4)
C80 0.057(6) 0.073(7) 0.059(6) -0.020(5) -0.037(5) -0.012(5)
C81 0.052(6) 0.067(6) 0.033(4) -0.017(4) -0.014(4) -0.006(5)
C82 0.072(7) 0.080(7) 0.053(6) -0.011(5) -0.034(5) -0.037(6)
C83 0.052(5) 0.036(4) 0.026(4) -0.006(3) -0.008(3) -0.018(4)
C84 0.092(9) 0.070(7) 0.059(6) -0.036(6) -0.038(6) 0.011(6)
C85 0.087(9) 0.049(6) 0.072(7) 0.003(5) -0.011(6) -0.021(6)
C86 0.060(7) 0.055(6) 0.091(8) -0.030(6) -0.033(6) -0.010(5)
C87 0.040(4) 0.028(4) 0.015(3) -0.005(3) 0.000(3) -0.018(3)
C88 0.040(4) 0.028(4) 0.018(3) -0.004(3) -0.004(3) -0.011(3)
C89 0.066(6) 0.034(4) 0.022(4) -0.011(3) -0.008(4) 0.000(4)
C90 0.071(6) 0.046(5) 0.020(4) -0.007(3) -0.017(4) -0.001(5)
C91 0.065(6) 0.034(4) 0.026(4) -0.003(3) -0.015(4) 0.004(4)
C92 0.049(5) 0.024(4) 0.026(4) -0.002(3) -0.007(3) -0.010(3)
C93 0.040(4) 0.027(4) 0.023(3) -0.010(3) -0.010(3) 0.002(3)
C94 0.047(6) 0.081(7) 0.062(6) -0.029(5) -0.027(5) -0.006(5)
C95 0.065(6) 0.035(5) 0.031(4) -0.001(4) -0.001(4) -0.005(4)
C96 0.065(6) 0.032(4) 0.033(4) -0.009(3) -0.017(4) 0.003(4)
C97 0.109(9) 0.054(6) 0.020(4) -0.007(4) -0.031(5) 0.027(6)
C98 0.28(2) 0.072(8) 0.043(6) -0.015(6) -0.083(10) -0.037(11)
C99 0.24(3) 0.65(6) 0.065(11) -0.17(2) -0.108(15) 0.27(3)
C100 0.69(6) 0.164(18) 0.022(6) -0.004(9) 0.002(16) -0.26(3)
C101 0.059(6) 0.023(4) 0.031(4) -0.002(3) 0.003(4) -0.009(4)
C102 0.081(8) 0.062(7) 0.052(6) -0.001(5) -0.007(6) -0.006(6)
C103 0.079(8) 0.042(6) 0.095(8) -0.036(6) 0.011(6) -0.021(5)
C104 0.054(6) 0.052(5) 0.035(4) -0.005(4) -0.013(4) -0.018(4)
Rh2 0.0401(3) 0.0403(4) 0.0165(3) -0.0097(2) -0.0013(2) -0.0223(3)

loop_
_atom_type_symbol
_atom_type_description
_atom_type_scat_dispersion_real
_atom_type_scat_dispersion_imag
_atom_type_scat_source
C C 0.0033 0.0016 'International Tables Vol C Tables 4.2.6.8 and 6.1.1.4'
H H 0.0000 0.0000 'International Tables Vol C Tables 4.2.6.8 and 6.1.1.4'
O O 0.0106 0.0060 'International Tables Vol C Tables 4.2.6.8 and 6.1.1.4'
P P 0.1023 0.0942 'International Tables Vol C Tables 4.2.6.8 and 6.1.1.4'
Rh Rh -1.1178 0.9187 'International Tables Vol C Tables 4.2.6.8 and 6.1.1.4'

loop_
_geom_angle_atom_site_label_1
_geom_angle_atom_site_label_2
_geom_angle_atom_site_label_3
_geom_angle
O1 Rh1 P1 173.18(15)
O1 Rh1 P2 99.85(13)
P1 Rh1 P2 83.79(7)
O1 Rh1 Rh2 49.11(12)
P1 Rh1 Rh2 127.54(6)
P2 Rh1 Rh2 148.66(5)
C1 P1 C17 110.1(3)
C1 P1 Rh1 112.7(2)
C17 P1 Rh1 134.6(2)
C4 P2 C35 114.0(3)
C4 P2 Rh1 112.4(2)
C35 P2 Rh1 133.6(2)
C53 P3 C69 110.8(3)
C53 P3 Rh2 113.8(3)
C69 P3 Rh2 134.2(2)
C56 P4 C87 111.3(3)
C56 P4 Rh2 112.4(2)
C87 P4 Rh2 136.3(2)
Rh1 O1 Rh2 82.11(16)
C2 C1 C4 89.1(5)
C2 C1 P1 154.6(5)
C4 C1 P1 116.3(5)
C3 C2 C1 91.6(5)
C3 C2 C5 138.2(7)
C1 C2 C5 130.2(6)
C2 C3 C11 137.3(6)
C2 C3 C4 91.9(5)
C11 C3 C4 130.7(6)
C3 C4 C1 87.4(5)
C3 C4 P2 157.8(5)
C1 C4 P2 114.5(5)
C6 C5 C10 117.1(7)
C6 C5 C2 120.5(7)
C10 C5 C2 122.2(7)
C7 C6 C5 121.5(8)
C8 C7 C6 119.7(8)
C9 C8 C7 119.9(8)
C8 C9 C10 120.5(8)
C9 C10 C5 121.3(8)
C12 C11 C16 117.9(7)
C12 C11 C3 119.9(6)
C16 C11 C3 122.3(7)
C13 C12 C11 120.2(7)
C14 C13 C12 120.5(8)
C13 C14 C15 120.5(8)
C14 C15 C16 120.5(8)
C15 C16 C11 120.3(7)
C18 C17 C22 120.6(6)
C18 C17 P1 121.1(5)
C22 C17 P1 118.2(5)
C17 C18 C19 117.3(6)
C17 C18 C23 125.8(6)
C19 C18 C23 116.9(6)
C20 C19 C18 124.2(7)
C19 C20 C21 117.7(7)
C19 C20 C27 122.8(7)
C21 C20 C27 119.5(8)
C22 C21 C20 122.6(7)
C21 C22 C17 117.5(6)
C21 C22 C31 116.0(6)
C17 C22 C31 126.5(6)
C18 C23 C25 112.6(6)
C18 C23 C26 113.0(6)
C25 C23 C26 105.4(7)
C18 C23 C24 110.6(6)
C25 C23 C24 108.9(6)
C26 C23 C24 105.9(6)
C29 C27 C28 110.6(10)
C29 C27 C30 108.1(9)
C28 C27 C30 108.0(9)
C29 C27 C20 111.3(8)
C28 C27 C20 108.9(7)
C30 C27 C20 109.9(8)
C34 C31 C32 105.9(6)
C34 C31 C33 110.4(6)
C32 C31 C33 105.2(7)
C34 C31 C22 111.5(6)
C32 C31 C22 111.6(6)
C33 C31 C22 112.0(6)
C36 C35 C40 121.0(6)
C36 C35 P2 120.3(6)
C40 C35 P2 118.5(6)
C37 C36 C35 116.6(7)
C37 C36 C41 118.3(7)
C35 C36 C41 125.1(6)
C38 C37 C36 123.6(8)
C39 C38 C37 117.8(7)
C39 C38 C45 120.3(8)
C37 C38 C45 121.9(8)
C38 C39 C40 123.2(8)
C39 C40 C35 117.3(7)
C39 C40 C49 115.7(7)
C35 C40 C49 127.0(6)
C42 C41 C36 110.7(7)
C42 C41 C44 107.1(8)
C36 C41 C44 111.2(7)
C42 C41 C43 110.2(7)
C36 C41 C43 112.0(7)
C44 C41 C43 105.3(7)
C47 C45 C48 115.5(12)
C47 C45 C38 111.6(8)
C48 C45 C38 110.0(7)
C47 C45 C46 106.3(13)
C48 C45 C46 101.9(12)
C38 C45 C46 110.9(9)
C51 C49 C52 111.2(7)
C51 C49 C50 106.6(7)
C52 C49 C50 104.7(7)
C51 C49 C40 109.6(7)
C52 C49 C40 112.5(7)
C50 C49 C40 112.1(7)
C54 C53 C56 87.9(5)
C54 C53 P3 157.5(6)
C56 C53 P3 114.6(5)
C55 C54 C57 136.7(7)
C55 C54 C53 91.9(6)
C57 C54 C53 131.4(6)
C54 C55 C63 139.0(7)
C54 C55 C56 92.0(6)
C63 C55 C56 129.0(7)
C55 C56 C53 88.1(6)
C55 C56 P4 154.8(5)
C53 C56 P4 115.7(5)
C58 C57 C62 117.7(7)
C58 C57 C54 120.7(7)
C62 C57 C54 121.4(7)
C59 C58 C57 120.9(7)
C60 C59 C58 121.2(8)
C59 C60 C61 119.3(8)
C60 C61 C62 119.8(8)
C61 C62 C57 121.1(8)
C68 C63 C64 119.7(8)
C68 C63 C55 121.4(8)
C64 C63 C55 118.9(8)
C65 C64 C63 119.6(10)
C64 C65 C66 119.9(12)
C67 C66 C65 120.5(11)
C66 C67 C68 121.2(12)
C67 C68 C63 119.1(10)
C70 C69 C74 120.4(6)
C70 C69 P3 119.0(5)
C74 C69 P3 120.3(6)
C71 C70 C69 117.5(6)
C71 C70 C75 117.0(6)
C69 C70 C75 125.6(6)
C72 C71 C70 123.3(7)
C71 C72 C73 117.3(6)
C71 C72 C79 123.7(7)
C73 C72 C79 118.9(6)
C72 C73 C74 123.8(6)
C73 C74 C69 117.2(7)
C73 C74 C83 117.5(6)
C69 C74 C83 125.3(6)
C76 C75 C77 110.4(6)
C76 C75 C78 105.6(7)
C77 C75 C78 106.0(7)
C76 C75 C70 112.6(6)
C77 C75 C70 110.4(6)
C78 C75 C70 111.7(6)
C81 C79 C72 109.8(7)
C81 C79 C80 108.7(7)
C72 C79 C80 113.3(6)
C81 C79 C82 108.0(7)
C72 C79 C82 109.3(6)
C80 C79 C82 107.6(7)
C86 C83 C85 109.3(8)
C86 C83 C74 112.5(6)
C85 C83 C74 112.2(7)
C86 C83 C84 104.4(8)
C85 C83 C84 105.5(8)
C74 C83 C84 112.4(6)
C92 C87 C88 121.4(6)
C92 C87 P4 119.4(5)
C88 C87 P4 118.9(5)
C89 C88 C87 117.1(7)
C89 C88 C93 117.7(6)
C87 C88 C93 125.1(6)
C90 C89 C88 123.5(7)
C89 C90 C91 117.6(7)
C89 C90 C97 120.2(7)
C91 C90 C97 122.0(8)
C90 C91 C92 123.6(8)
C91 C92 C87 116.2(7)
C91 C92 C101 117.8(7)
C87 C92 C101 126.0(6)
C94 C93 C88 112.7(7)
C94 C93 C96 105.9(7)
C88 C93 C96 110.9(6)
C94 C93 C95 111.5(7)
C88 C93 C95 110.4(6)
C96 C93 C95 105.0(6)
C100 C97 C98 111.4(14)
C100 C97 C99 100.6(19)
C98 C97 C99 111.8(18)
C100 C97 C90 109.7(11)
C98 C97 C90 112.6(7)
C99 C97 C90 110.1(9)
C104 C101 C103 110.1(7)
C104 C101 C92 111.6(6)
C103 C101 C92 112.0(8)
C104 C101 C102 104.3(8)
C103 C101 C102 106.6(8)
C92 C101 C102 112.0(7)
O1 Rh2 P3 170.40(15)
O1 Rh2 P4 101.33(13)
P3 Rh2 P4 83.36(7)
O1 Rh2 Rh1 48.79(12)
P3 Rh2 Rh1 127.75(6)
P4 Rh2 Rh1 148.54(6)
C107 O2 C106 108(4)
O2 C106 C105 80(4)
C108 C107 O2 111(4)

loop_
_geom_bond_atom_site_label_1
_geom_bond_atom_site_label_2
_geom_bond_distance
Rh1 O1 2.087(4)
Rh1 P1 2.1660(19)
Rh1 P2 2.2178(19)
Rh1 Rh2 2.7486(12)
P1 C1 1.677(7)
P1 C17 1.838(6)
P2 C4 1.665(7)
P2 C35 1.841(7)
P3 C53 1.666(7)
P3 C69 1.821(6)
P3 Rh2 2.174(2)
P4 C56 1.666(8)
P4 C87 1.833(7)
P4 Rh2 2.202(2)
O1 Rh2 2.098(4)
C1 C2 1.454(9)
C1 C4 1.493(9)
C2 C3 1.405(10)
C2 C5 1.462(9)
C3 C11 1.450(10)
C3 C4 1.472(9)
C5 C6 1.383(10)
C5 C10 1.388(10)
C6 C7 1.377(10)
C7 C8 1.371(13)
C8 C9 1.354(12)
C9 C10 1.370(10)
C11 C12 1.393(10)
C11 C16 1.415(10)
C12 C13 1.394(10)
C13 C14 1.355(11)
C14 C15 1.368(11)
C15 C16 1.374(10)
C17 C18 1.396(9)
C17 C22 1.431(10)
C18 C19 1.406(9)
C18 C23 1.533(10)
C19 C20 1.347(11)
C20 C21 1.394(11)
C20 C27 1.539(10)
C21 C22 1.392(10)
C22 C31 1.564(10)
C23 C25 1.532(10)
C23 C26 1.539(10)
C23 C24 1.545(10)
C27 C29 1.500(13)
C27 C28 1.522(14)
C27 C30 1.532(14)
C31 C34 1.528(10)
C31 C32 1.529(11)
C31 C33 1.547(11)
C35 C36 1.417(11)
C35 C40 1.421(10)
C36 C37 1.408(10)
C36 C41 1.539(12)
C37 C38 1.382(12)
C38 C39 1.370(12)
C38 C45 1.537(10)
C39 C40 1.404(10)
C40 C49 1.546(11)
C41 C42 1.532(11)
C41 C44 1.546(11)
C41 C43 1.551(11)
C45 C47 1.441(16)
C45 C48 1.444(13)
C45 C46 1.546(19)
C49 C51 1.531(11)
C49 C52 1.538(11)
C49 C50 1.533(11)
C53 C54 1.482(10)
C53 C56 1.491(9)
C54 C55 1.389(10)
C54 C57 1.455(10)
C55 C63 1.457(10)
C55 C56 1.478(10)
C57 C58 1.384(10)
C57 C62 1.395(10)
C58 C59 1.373(10)
C59 C60 1.376(11)
C60 C61 1.376(12)
C61 C62 1.392(11)
C63 C68 1.399(12)
C63 C64 1.404(13)
C64 C65 1.386(12)
C65 C66 1.383(19)
C66 C67 1.362(19)
C67 C68 1.383(14)
C69 C70 1.422(10)
C69 C74 1.426(9)
C70 C71 1.396(9)
C70 C75 1.572(9)
C71 C72 1.379(9)
C72 C73 1.385(10)
C72 C79 1.524(9)
C73 C74 1.385(9)
C74 C83 1.533(11)
C75 C76 1.525(10)
C75 C77 1.528(10)
C75 C78 1.539(11)
C79 C81 1.520(11)
C79 C80 1.516(12)
C79 C82 1.540(11)
C83 C86 1.517(12)
C83 C85 1.529(12)
C83 C84 1.539(11)
C87 C92 1.416(10)
C87 C88 1.417(9)
C88 C89 1.385(9)
C88 C93 1.540(10)
C89 C90 1.376(11)
C90 C91 1.377(11)
C90 C97 1.540(10)
C91 C92 1.404(10)
C92 C101 1.546(10)
C93 C94 1.534(11)
C93 C96 1.541(9)
C93 C95 1.544(10)
C97 C100 1.37(2)
C97 C98 1.449(14)
C97 C99 1.45(2)
C101 C104 1.526(10)
C101 C103 1.536(12)
C101 C102 1.556(13)
O2 C107 1.61(5)
O2 C106 1.65(8)
C105 C106 1.76(8)
C107 C108 1.39(5)
